data_2215857
loop_
_publ_author_name
'Berggren, Gustav'
'Kaynak, Filiz Betul'
'Anderlund, Magnus F.'
'Eriksson, Lars'
'\%Akermark, Bj\"orn'

_publ_section_title
;Tetraethylammonium
 [12,12-diethyl-2,2,9,9-tetramethyl-1,4,7,10-tetraza-5,6-benzotridecane-3,8,11,13-tetraone(4{-})]oxidomanganate(V)
;
_journal_coeditor_code CV2305
_journal_issue 11
_journal_name_full 'Acta Crystallographica Section E'
_journal_page_first m2672
_journal_page_last m2673
_journal_paper_doi 10.1107/S1600536807047691
_journal_volume 63
_journal_year 2007
_chemical_formula_iupac '(C8 H20 N) [Mn (C21 H26 N4 O4) O]'
_chemical_formula_moiety 'C8 H20 N +, C21 H26 Mn N4 O5 -'
_chemical_formula_sum 'C29 H46 Mn N5 O5'
_chemical_formula_weight 599.65
_chemical_name_systematic
;
Tetraethylammonium
[12,12-diethyl-2,2,9,9,-tetramethyl-1,4,7,10-tetraza-5,6-benzotridecane-
3,8,11,13-tetraone(4-)]oxidomanganate(V)
;
_space_group_IT_number 14
_symmetry_cell_setting monoclinic
_symmetry_space_group_name_Hall '-P 2ybc'
_symmetry_space_group_name_H-M 'P 1 21/c 1'
_atom_sites_solution_hydrogens geom
_atom_sites_solution_primary direct
_atom_sites_solution_secondary difmap
_audit_creation_method SHELXL-97
_cell_angle_alpha 90.00
_cell_angle_beta 96.024(8)
_cell_angle_gamma 90.00
_cell_formula_units_Z 4
_cell_length_a 11.2606(11)
_cell_length_b 15.5269(15)
_cell_length_c 17.7586(17)
_cell_measurement_temperature 293(2)
_cell_measurement_theta_max 33.42
_cell_measurement_theta_min 3.83
_cell_volume 3087.8(5)
_computing_cell_refinement 'CrysAlis RED (Oxford Diffraction, 2003)'
_computing_data_collection 'CrysAlis CCD (Oxford Diffraction, 2003)'
_computing_data_reduction 'CrysAlis RED (Oxford Diffraction, 2003)'
_computing_molecular_graphics 'DIAMOND (Bergerhoff, 1996)'
_computing_publication_material 'PLATON (Spek, 2003)'
_computing_structure_refinement 'SHELXL97 (Sheldrick, 1997)'
_computing_structure_solution 'SHELXS97 (Sheldrick, 1997)'
_diffrn_ambient_temperature 293(2)
_diffrn_detector_area_resol_mean 12
_diffrn_measured_fraction_theta_full 1.000
_diffrn_measured_fraction_theta_max 1.000
_diffrn_measurement_device_type 'Oxford Diffraction Xcalibur-3 kappa diffractometer with SapphireIII CCD'
_diffrn_measurement_method '\w scans at different \f'
_diffrn_radiation_monochromator graphite
_diffrn_radiation_source 'fine-focus sealed tube'
_diffrn_radiation_type MoK\a
_diffrn_radiation_wavelength 0.71073
_diffrn_reflns_av_R_equivalents 0.0777
_diffrn_reflns_av_sigmaI/netI 0.1817
_diffrn_reflns_limit_h_max 13
_diffrn_reflns_limit_h_min -13
_diffrn_reflns_limit_k_max 18
_diffrn_reflns_limit_k_min -18
_diffrn_reflns_limit_l_max 21
_diffrn_reflns_limit_l_min -21
_diffrn_reflns_number 18232
_diffrn_reflns_theta_full 25.03
_diffrn_reflns_theta_max 25.03
_diffrn_reflns_theta_min 1.75
_diffrn_standards_number 0
_exptl_absorpt_coefficient_mu 0.472
_exptl_absorpt_correction_T_max 0.9597
_exptl_absorpt_correction_T_min 0.8985
_exptl_absorpt_correction_type numerical
_exptl_absorpt_process_details '(X-RED; Stoe & Cie, 1997)'
_exptl_crystal_colour red
_exptl_crystal_density_diffrn 1.290
_exptl_crystal_density_method 'not measured'
_exptl_crystal_description prism
_exptl_crystal_F_000 1280
_exptl_crystal_size_max 0.20
_exptl_crystal_size_mid 0.15
_exptl_crystal_size_min 0.10
_refine_diff_density_max 0.242
_refine_diff_density_min -0.259
_refine_ls_extinction_method none
_refine_ls_goodness_of_fit_ref 0.819
_refine_ls_hydrogen_treatment constr
_refine_ls_matrix_type full
_refine_ls_number_parameters 361
_refine_ls_number_reflns 5454
_refine_ls_number_restraints 0
_refine_ls_restrained_S_all 0.819
_refine_ls_R_factor_all 0.1264
_refine_ls_R_factor_gt 0.0440
_refine_ls_shift/su_max 0.000
_refine_ls_shift/su_mean 0.000
_refine_ls_structure_factor_coef Fsqd
_refine_ls_weighting_details 'calc w=1/[\s^2^(Fo^2^)+(0.0259P)^2^] where P=(Fo^2^+2Fc^2^)/3'
_refine_ls_weighting_scheme calc
_refine_ls_wR_factor_gt 0.0622
_refine_ls_wR_factor_ref 0.0735
_reflns_number_gt 2197
_reflns_number_total 5454
_reflns_threshold_expression I>2\s(I)
_cod_data_source_file cv2305.cif
_cod_data_source_block I
_cod_original_sg_symbol_H-M 'P 21/c'
_cod_database_code 2215857
_cod_database_fobs_code 2215857

loop_
_symmetry_equiv_pos_as_xyz
'x, y, z'
'-x, y+1/2, -z+1/2'
'-x, -y, -z'
'x, -y-1/2, z-1/2'

loop_
_atom_site_type_symbol
_atom_site_label
_atom_site_fract_x
_atom_site_fract_y
_atom_site_fract_z
_atom_site_U_iso_or_equiv
_atom_site_adp_type
_atom_site_calc_flag
_atom_site_refinement_flags
_atom_site_occupancy
C C1 0.0713(3) 0.1659(2) 0.64612(19) 0.0536(10) Uani d . 1
C C2 -0.0228(3) 0.1642(2) 0.70234(19) 0.0494(9) Uani d . 1
C C3 0.0040(4) 0.1197(2) 0.77932(18) 0.0487(10) Uani d . 1
C C4 0.1351(3) 0.0566(2) 0.88100(16) 0.0473(9) Uani d . 1
C C5 0.2652(3) 0.0322(2) 0.89271(19) 0.0566(10) Uani d . 1
C C6 0.4369(3) 0.00699(19) 0.82099(19) 0.0470(9) Uani d . 1
C C7 0.5237(3) -0.0231(2) 0.87699(19) 0.0574(10) Uani d . 1
H H7 0.5044 -0.0341 0.9257 0.069 Uiso calc R 1
C C8 0.6371(3) -0.0360(2) 0.8587(2) 0.0671(11) Uani d . 1
H H8 0.6950 -0.0555 0.8960 0.080 Uiso calc R 1
C C9 0.6687(3) -0.0210(2) 0.7866(2) 0.0698(12) Uani d . 1
H H9 0.7465 -0.0312 0.7757 0.084 Uiso calc R 1
C C10 0.5833(3) 0.0093(2) 0.73066(19) 0.0575(10) Uani d . 1
H H10 0.6033 0.0198 0.6820 0.069 Uiso calc R 1
C C11 0.4679(3) 0.0237(2) 0.74835(19) 0.0474(9) Uani d . 1
C C12 0.3802(4) 0.0999(2) 0.63519(19) 0.0578(11) Uani d . 1
C C13 0.2646(3) 0.1429(2) 0.60455(18) 0.0539(10) Uani d . 1
C C14 0.2923(3) 0.2382(2) 0.59448(17) 0.0780(12) Uani d . 1
H H14A 0.2208 0.2679 0.5750 0.117 Uiso calc R 1
H H14B 0.3514 0.2442 0.5596 0.117 Uiso calc R 1
H H14C 0.3221 0.2625 0.6425 0.117 Uiso calc R 1
C C15 0.2206(3) 0.0987(2) 0.52830(16) 0.0861(13) Uani d . 1
H H15A 0.1475 0.1250 0.5072 0.129 Uiso calc R 1
H H15B 0.2072 0.0386 0.5369 0.129 Uiso calc R 1
H H15C 0.2801 0.1050 0.4937 0.129 Uiso calc R 1
C C16 -0.1365(3) 0.1231(2) 0.66216(18) 0.0666(11) Uani d . 1
H H16A -0.1984 0.1242 0.6963 0.080 Uiso calc R 1
H H16B -0.1639 0.1579 0.6183 0.080 Uiso calc R 1
C C17 -0.1203(3) 0.0311(2) 0.63653(18) 0.0866(12) Uani d . 1
H H17A -0.1945 0.0099 0.6119 0.130 Uiso calc R 1
H H17B -0.0955 -0.0042 0.6797 0.130 Uiso calc R 1
H H17C -0.0606 0.0295 0.6018 0.130 Uiso calc R 1
C C18 -0.0493(3) 0.2593(2) 0.72047(19) 0.0738(12) Uani d . 1
H H18A -0.0758 0.2890 0.6736 0.089 Uiso calc R 1
H H18B -0.1142 0.2612 0.7523 0.089 Uiso calc R 1
C C19 0.0576(4) 0.3070(2) 0.7601(2) 0.0905(14) Uani d . 1
H H19A 0.0354 0.3653 0.7697 0.136 Uiso calc R 1
H H19B 0.1216 0.3066 0.7285 0.136 Uiso calc R 1
H H19C 0.0831 0.2790 0.8073 0.136 Uiso calc R 1
C C20 0.1145(3) 0.1258(2) 0.93946(15) 0.0658(11) Uani d . 1
H H20A 0.0320 0.1427 0.9338 0.099 Uiso calc R 1
H H20B 0.1636 0.1750 0.9318 0.099 Uiso calc R 1
H H20C 0.1351 0.1034 0.9895 0.099 Uiso calc R 1
C C21 0.0643(3) -0.0252(2) 0.89443(17) 0.0766(12) Uani d . 1
H H21A -0.0196 -0.0126 0.8878 0.115 Uiso calc R 1
H H21B 0.0860 -0.0456 0.9450 0.115 Uiso calc R 1
H H21C 0.0820 -0.0687 0.8589 0.115 Uiso calc R 1
N N1 0.1796(3) 0.12924(16) 0.66200(13) 0.0449(7) Uani d . 1
N N2 0.3707(2) 0.05739(16) 0.70151(14) 0.0455(7) Uani d . 1
N N3 0.3167(2) 0.02626(15) 0.82645(13) 0.0447(7) Uani d . 1
N N4 0.1136(2) 0.08759(15) 0.80135(13) 0.0429(7) Uani d . 1
O O3 0.3189(2) 0.01663(18) 0.95520(12) 0.1030(10) Uani d . 1
O O4 0.4708(2) 0.10505(17) 0.60263(13) 0.0946(10) Uani d . 1
O O5 0.16898(18) -0.04408(13) 0.70485(9) 0.0552(6) Uani d . 1
O O1 0.0409(2) 0.20457(16) 0.58588(13) 0.0806(8) Uani d . 1
O O2 -0.0786(2) 0.11887(14) 0.82048(12) 0.0658(7) Uani d . 1
Mn Mn 0.21949(5) 0.04441(3) 0.73523(2) 0.04636(17) Uani d . 1
N N5 0.6263(3) 0.24009(18) 0.40445(14) 0.0504(8) Uani d . 1
C C22 0.5082(3) 0.1965(2) 0.40647(19) 0.0751(12) Uani d . 1
H H22A 0.5030 0.1753 0.4574 0.090 Uiso calc R 1
H H22B 0.5053 0.1470 0.3730 0.090 Uiso calc R 1
C C23 0.3988(3) 0.2534(3) 0.3835(2) 0.1245(18) Uani d . 1
H H23A 0.3273 0.2204 0.3862 0.187 Uiso calc R 1
H H23B 0.4016 0.2736 0.3326 0.187 Uiso calc R 1
H H23C 0.3991 0.3017 0.4172 0.187 Uiso calc R 1
C C24 0.6415(4) 0.3134(2) 0.46178(18) 0.0798(13) Uani d . 1
H H24A 0.7159 0.3428 0.4558 0.096 Uiso calc R 1
H H24B 0.5772 0.3544 0.4499 0.096 Uiso calc R 1
C C25 0.6422(4) 0.2870(2) 0.54408(16) 0.0951(14) Uani d . 1
H H25A 0.6528 0.3371 0.5758 0.143 Uiso calc R 1
H H25B 0.7066 0.2474 0.5571 0.143 Uiso calc R 1
H H25C 0.5678 0.2598 0.5514 0.143 Uiso calc R 1
C C26 0.7197(3) 0.1717(2) 0.42219(18) 0.0657(11) Uani d . 1
H H26A 0.7043 0.1438 0.4691 0.079 Uiso calc R 1
H H26B 0.7098 0.1286 0.3825 0.079 Uiso calc R 1
C C27 0.8479(3) 0.2010(3) 0.43007(19) 0.0993(14) Uani d . 1
H H27A 0.8994 0.1524 0.4414 0.149 Uiso calc R 1
H H27B 0.8603 0.2423 0.4703 0.149 Uiso calc R 1
H H27C 0.8659 0.2270 0.3835 0.149 Uiso calc R 1
C C28 0.6357(3) 0.2807(2) 0.32739(16) 0.0650(11) Uani d . 1
H H28A 0.5786 0.3276 0.3206 0.078 Uiso calc R 1
H H28B 0.7148 0.3054 0.3274 0.078 Uiso calc R 1
C C29 0.6142(3) 0.2206(2) 0.26035(16) 0.0801(13) Uani d . 1
H H29A 0.6226 0.2518 0.2146 0.120 Uiso calc R 1
H H29B 0.5350 0.1973 0.2584 0.120 Uiso calc R 1
H H29C 0.6714 0.1746 0.2656 0.120 Uiso calc R 1

loop_
_atom_site_aniso_label
_atom_site_aniso_U_11
_atom_site_aniso_U_22
_atom_site_aniso_U_33
_atom_site_aniso_U_12
_atom_site_aniso_U_13
_atom_site_aniso_U_23
C1 0.054(3) 0.056(3) 0.048(2) -0.004(2) -0.007(2) 0.0051(19)
C2 0.046(3) 0.044(3) 0.056(2) 0.000(2) -0.004(2) -0.0021(19)
C3 0.058(3) 0.043(2) 0.044(2) -0.001(2) 0.001(2) -0.0091(18)
C4 0.047(2) 0.055(3) 0.039(2) 0.010(2) 0.0029(18) 0.0039(19)
C5 0.054(3) 0.071(3) 0.044(2) 0.013(2) 0.003(2) 0.001(2)
C6 0.047(3) 0.044(2) 0.049(2) 0.000(2) -0.001(2) -0.0018(18)
C7 0.055(3) 0.059(3) 0.055(2) 0.003(2) -0.006(2) 0.0045(19)
C8 0.052(3) 0.070(3) 0.076(3) 0.007(3) -0.009(2) 0.004(2)
C9 0.042(3) 0.078(3) 0.090(3) 0.005(2) 0.009(3) -0.011(2)
C10 0.051(3) 0.063(3) 0.059(2) -0.002(2) 0.008(2) -0.0031(19)
C11 0.039(2) 0.049(3) 0.054(2) 0.001(2) 0.004(2) -0.0086(19)
C12 0.058(3) 0.067(3) 0.049(2) 0.000(2) 0.010(2) -0.001(2)
C13 0.058(3) 0.062(3) 0.041(2) -0.001(2) 0.000(2) 0.0075(19)
C14 0.082(3) 0.073(3) 0.080(3) -0.006(3) 0.008(2) 0.029(2)
C15 0.097(3) 0.117(3) 0.043(2) -0.008(3) 0.004(2) -0.006(2)
C16 0.056(3) 0.076(3) 0.064(2) 0.003(3) -0.009(2) 0.003(2)
C17 0.079(3) 0.095(4) 0.082(3) -0.020(3) -0.006(2) -0.021(3)
C18 0.072(3) 0.060(3) 0.087(3) 0.012(3) -0.002(3) 0.005(2)
C19 0.084(3) 0.056(3) 0.129(4) -0.003(3) -0.005(3) -0.015(3)
C20 0.067(3) 0.090(3) 0.041(2) -0.001(2) 0.007(2) -0.013(2)
C21 0.095(3) 0.072(3) 0.063(2) -0.007(3) 0.012(2) 0.009(2)
N1 0.0452(19) 0.0511(19) 0.0373(16) 0.0060(17) -0.0008(15) 0.0063(13)
N2 0.0458(19) 0.0526(19) 0.0380(15) 0.0024(17) 0.0044(15) 0.0053(15)
N3 0.0414(19) 0.053(2) 0.0387(16) 0.0088(16) -0.0007(14) 0.0012(14)
N4 0.043(2) 0.051(2) 0.0339(15) 0.0022(16) 0.0008(15) 0.0016(13)
O3 0.090(2) 0.176(3) 0.0399(14) 0.044(2) -0.0057(14) 0.0171(16)
O4 0.074(2) 0.134(2) 0.0805(19) 0.0175(19) 0.0307(18) 0.0368(17)
O5 0.0587(15) 0.0472(14) 0.0583(13) -0.0089(14) -0.0008(11) -0.0127(13)
O1 0.072(2) 0.102(2) 0.0652(16) 0.0138(17) -0.0053(15) 0.0302(15)
O2 0.0459(16) 0.0950(19) 0.0568(15) 0.0063(15) 0.0070(13) 0.0018(14)
Mn 0.0484(3) 0.0494(4) 0.0399(3) 0.0004(3) -0.0018(2) -0.0004(3)
N5 0.059(2) 0.041(2) 0.0513(18) 0.0051(18) 0.0048(16) 0.0071(15)
C22 0.060(3) 0.095(3) 0.071(3) 0.000(3) 0.011(2) 0.017(2)
C23 0.062(3) 0.193(5) 0.121(4) 0.028(4) 0.017(3) 0.043(3)
C24 0.115(4) 0.052(3) 0.071(3) 0.012(3) 0.002(3) -0.006(2)
C25 0.139(4) 0.098(3) 0.047(2) 0.019(3) 0.006(3) -0.010(2)
C26 0.069(3) 0.063(3) 0.065(2) 0.014(3) 0.008(2) 0.007(2)
C27 0.062(3) 0.159(4) 0.075(3) 0.004(3) -0.003(2) 0.021(3)
C28 0.074(3) 0.067(3) 0.054(2) 0.001(2) 0.001(2) 0.019(2)
C29 0.089(3) 0.098(3) 0.052(2) -0.003(3) 0.002(2) 0.000(2)

loop_
_atom_type_symbol
_atom_type_description
_atom_type_scat_dispersion_real
_atom_type_scat_dispersion_imag
_atom_type_scat_source
C C 0.0033 0.0016 'International Tables Vol C Tables 4.2.6.8 and 6.1.1.4'
H H 0.0000 0.0000 'International Tables Vol C Tables 4.2.6.8 and 6.1.1.4'
N N 0.0061 0.0033 'International Tables Vol C Tables 4.2.6.8 and 6.1.1.4'
O O 0.0106 0.0060 'International Tables Vol C Tables 4.2.6.8 and 6.1.1.4'
Mn Mn 0.3368 0.7283 'International Tables Vol C Tables 4.2.6.8 and 6.1.1.4'

loop_
_geom_angle_atom_site_label_1
_geom_angle_atom_site_label_2
_geom_angle_atom_site_label_3
_geom_angle
_geom_angle_publ_flag
O1 C1 N1 123.1(3) ?
O1 C1 C2 115.0(3) ?
N1 C1 C2 121.9(3) ?
C1 C2 C3 120.3(3) ?
C1 C2 C16 107.8(3) ?
C3 C2 C16 107.7(3) ?
C1 C2 C18 106.3(3) ?
C3 C2 C18 105.6(3) ?
C16 C2 C18 108.8(3) ?
O2 C3 N4 123.0(3) ?
O2 C3 C2 116.1(3) ?
N4 C3 C2 120.9(3) ?
N4 C4 C5 105.7(3) ?
N4 C4 C20 113.3(3) ?
C5 C4 C20 107.3(3) ?
N4 C4 C21 112.4(3) ?
C5 C4 C21 106.6(3) ?
C20 C4 C21 111.0(3) ?
O3 C5 N3 123.3(3) ?
O3 C5 C4 123.5(3) ?
N3 C5 C4 113.1(3) ?
C11 C6 N3 111.2(3) ?
C11 C6 C7 119.7(3) ?
N3 C6 C7 129.1(3) ?
C8 C7 C6 118.8(3) ?
C8 C7 H7 120.6 ?
C6 C7 H7 120.6 ?
C7 C8 C9 122.2(3) ?
C7 C8 H8 118.9 ?
C9 C8 H8 118.9 ?
C8 C9 C10 119.5(3) ?
C8 C9 H9 120.3 ?
C10 C9 H9 120.3 ?
C11 C10 C9 119.1(3) ?
C11 C10 H10 120.4 ?
C9 C10 H10 120.4 ?
C10 C11 C6 120.7(3) ?
C10 C11 N2 128.1(3) ?
C6 C11 N2 111.2(3) ?
O4 C12 N2 125.6(4) ?
O4 C12 C13 121.9(3) ?
N2 C12 C13 112.4(3) ?
N1 C13 C12 106.4(3) ?
N1 C13 C14 111.9(3) ?
C12 C13 C14 106.9(3) ?
N1 C13 C15 111.5(3) ?
C12 C13 C15 107.5(3) ?
C14 C13 C15 112.2(3) ?
C13 C14 H14A 109.5 ?
C13 C14 H14B 109.5 ?
H14A C14 H14B 109.5 ?
C13 C14 H14C 109.5 ?
H14A C14 H14C 109.5 ?
H14B C14 H14C 109.5 ?
C13 C15 H15A 109.5 ?
C13 C15 H15B 109.5 ?
H15A C15 H15B 109.5 ?
C13 C15 H15C 109.5 ?
H15A C15 H15C 109.5 ?
H15B C15 H15C 109.5 ?
C17 C16 C2 114.1(3) ?
C17 C16 H16A 108.7 ?
C2 C16 H16A 108.7 ?
C17 C16 H16B 108.7 ?
C2 C16 H16B 108.7 ?
H16A C16 H16B 107.6 ?
C16 C17 H17A 109.5 ?
C16 C17 H17B 109.5 ?
H17A C17 H17B 109.5 ?
C16 C17 H17C 109.5 ?
H17A C17 H17C 109.5 ?
H17B C17 H17C 109.5 ?
C19 C18 C2 113.6(3) ?
C19 C18 H18A 108.9 ?
C2 C18 H18A 108.9 ?
C19 C18 H18B 108.9 ?
C2 C18 H18B 108.9 ?
H18A C18 H18B 107.7 ?
C18 C19 H19A 109.5 ?
C18 C19 H19B 109.5 ?
H19A C19 H19B 109.5 ?
C18 C19 H19C 109.5 ?
H19A C19 H19C 109.5 ?
H19B C19 H19C 109.5 ?
C4 C20 H20A 109.5 ?
C4 C20 H20B 109.5 ?
H20A C20 H20B 109.5 ?
C4 C20 H20C 109.5 ?
H20A C20 H20C 109.5 ?
H20B C20 H20C 109.5 ?
C4 C21 H21A 109.5 ?
C4 C21 H21B 109.5 ?
H21A C21 H21B 109.5 ?
C4 C21 H21C 109.5 ?
H21A C21 H21C 109.5 ?
H21B C21 H21C 109.5 ?
C1 N1 C13 115.4(3) ?
C1 N1 Mn 126.1(2) ?
C13 N1 Mn 116.9(2) ?
C12 N2 C11 124.3(3) ?
C12 N2 Mn 119.0(2) ?
C11 N2 Mn 116.7(2) ?
C5 N3 C6 125.0(3) ?
C5 N3 Mn 118.0(2) ?
C6 N3 Mn 116.9(2) ?
C3 N4 C4 116.5(3) ?
C3 N4 Mn 124.8(2) ?
C4 N4 Mn 115.3(2) ?
O5 Mn N1 109.08(10) y
O5 Mn N2 107.12(10) y
N1 Mn N2 82.09(12) y
O5 Mn N3 108.91(10) y
N1 Mn N3 141.27(11) y
N2 Mn N3 79.91(12) y
O5 Mn N4 107.30(10) y
N1 Mn N4 93.50(12) y
N2 Mn N4 144.80(11) y
N3 Mn N4 82.27(12) y
C22 N5 C26 106.2(3) ?
C22 N5 C28 110.9(3) ?
C26 N5 C28 111.6(3) ?
C22 N5 C24 111.1(3) ?
C26 N5 C24 111.1(3) ?
C28 N5 C24 106.1(2) ?
N5 C22 C23 115.0(3) ?
N5 C22 H22A 108.5 ?
C23 C22 H22A 108.5 ?
N5 C22 H22B 108.5 ?
C23 C22 H22B 108.5 ?
H22A C22 H22B 107.5 ?
C22 C23 H23A 109.5 ?
C22 C23 H23B 109.5 ?
H23A C23 H23B 109.5 ?
C22 C23 H23C 109.5 ?
H23A C23 H23C 109.5 ?
H23B C23 H23C 109.5 ?
C25 C24 N5 115.5(3) ?
C25 C24 H24A 108.4 ?
N5 C24 H24A 108.4 ?
C25 C24 H24B 108.4 ?
N5 C24 H24B 108.4 ?
H24A C24 H24B 107.5 ?
C24 C25 H25A 109.5 ?
C24 C25 H25B 109.5 ?
H25A C25 H25B 109.5 ?
C24 C25 H25C 109.5 ?
H25A C25 H25C 109.5 ?
H25B C25 H25C 109.5 ?
C27 C26 N5 116.6(3) ?
C27 C26 H26A 108.1 ?
N5 C26 H26A 108.1 ?
C27 C26 H26B 108.1 ?
N5 C26 H26B 108.1 ?
H26A C26 H26B 107.3 ?
C26 C27 H27A 109.5 ?
C26 C27 H27B 109.5 ?
H27A C27 H27B 109.5 ?
C26 C27 H27C 109.5 ?
H27A C27 H27C 109.5 ?
H27B C27 H27C 109.5 ?
C29 C28 N5 115.6(3) ?
C29 C28 H28A 108.4 ?
N5 C28 H28A 108.4 ?
C29 C28 H28B 108.4 ?
N5 C28 H28B 108.4 ?
H28A C28 H28B 107.4 ?
C28 C29 H29A 109.5 ?
C28 C29 H29B 109.5 ?
H29A C29 H29B 109.5 ?
C28 C29 H29C 109.5 ?
H29A C29 H29C 109.5 ?
H29B C29 H29C 109.5 ?

loop_
_geom_bond_atom_site_label_1
_geom_bond_atom_site_label_2
_geom_bond_distance
_geom_bond_publ_flag
C1 O1 1.243(3) ?
C1 N1 1.348(4) ?
C1 C2 1.531(4) ?
C2 C3 1.533(4) ?
C2 C16 1.537(4) ?
C2 C18 1.548(4) ?
C3 O2 1.242(3) ?
C3 N4 1.350(4) ?
C4 N4 1.490(3) ?
C4 C5 1.507(4) ?
C4 C20 1.529(4) ?
C4 C21 1.531(4) ?
C5 O3 1.231(3) ?
C5 N3 1.369(3) ?
C6 C11 1.396(4) ?
C6 N3 1.399(4) ?
C6 C7 1.399(4) ?
C7 C8 1.365(4) ?
C7 H7 0.9300 ?
C8 C9 1.384(4) ?
C8 H8 0.9300 ?
C9 C10 1.391(4) ?
C9 H9 0.9300 ?
C10 C11 1.386(4) ?
C10 H10 0.9300 ?
C11 N2 1.405(4) ?
C12 O4 1.227(4) ?
C12 N2 1.364(4) ?
C12 C13 1.513(4) ?
C13 N1 1.486(4) ?
C13 C14 1.526(4) ?
C13 C15 1.552(4) ?
C14 H14A 0.9600 ?
C14 H14B 0.9600 ?
C14 H14C 0.9600 ?
C15 H15A 0.9600 ?
C15 H15B 0.9600 ?
C15 H15C 0.9600 ?
C16 C17 1.516(4) ?
C16 H16A 0.9700 ?
C16 H16B 0.9700 ?
C17 H17A 0.9600 ?
C17 H17B 0.9600 ?
C17 H17C 0.9600 ?
C18 C19 1.521(4) ?
C18 H18A 0.9700 ?
C18 H18B 0.9700 ?
C19 H19A 0.9600 ?
C19 H19B 0.9600 ?
C19 H19C 0.9600 ?
C20 H20A 0.9600 ?
C20 H20B 0.9600 ?
C20 H20C 0.9600 ?
C21 H21A 0.9600 ?
C21 H21B 0.9600 ?
C21 H21C 0.9600 ?
N1 Mn 1.872(2) y
N2 Mn 1.874(2) y
N3 Mn 1.879(2) y
N4 Mn 1.882(2) y
O5 Mn 1.561(2) y
N5 C22 1.495(4) ?
N5 C26 1.505(4) ?
N5 C28 1.521(3) ?
N5 C24 1.525(4) ?
C22 C23 1.536(4) ?
C22 H22A 0.9700 ?
C22 H22B 0.9700 ?
C23 H23A 0.9600 ?
C23 H23B 0.9600 ?
C23 H23C 0.9600 ?
C24 C25 1.517(4) ?
C24 H24A 0.9700 ?
C24 H24B 0.9700 ?
C25 H25A 0.9600 ?
C25 H25B 0.9600 ?
C25 H25C 0.9600 ?
C26 C27 1.507(4) ?
C26 H26A 0.9700 ?
C26 H26B 0.9700 ?
C27 H27A 0.9600 ?
C27 H27B 0.9600 ?
C27 H27C 0.9600 ?
C28 C29 1.512(4) ?
C28 H28A 0.9700 ?
C28 H28B 0.9700 ?
C29 H29A 0.9600 ?
C29 H29B 0.9600 ?
C29 H29C 0.9600 ?

loop_
_geom_torsion_atom_site_label_1
_geom_torsion_atom_site_label_2
_geom_torsion_atom_site_label_3
_geom_torsion_atom_site_label_4
_geom_torsion
O1 C1 C2 C3 -179.1(3)
N1 C1 C2 C3 -0.2(5)
O1 C1 C2 C16 57.1(4)
N1 C1 C2 C16 -124.0(3)
O1 C1 C2 C18 -59.4(4)
N1 C1 C2 C18 119.5(3)
C1 C2 C3 O2 -177.8(3)
C16 C2 C3 O2 -54.0(4)
C18 C2 C3 O2 62.2(4)
C1 C2 C3 N4 5.4(5)
C16 C2 C3 N4 129.3(3)
C18 C2 C3 N4 -114.6(3)
N4 C4 C5 O3 168.2(3)
C20 C4 C5 O3 47.0(5)
C21 C4 C5 O3 -72.1(4)
N4 C4 C5 N3 -13.9(4)
C20 C4 C5 N3 -135.1(3)
C21 C4 C5 N3 105.9(3)
C11 C6 C7 C8 -0.5(5)
N3 C6 C7 C8 -178.8(3)
C6 C7 C8 C9 -0.6(5)
C7 C8 C9 C10 0.9(5)
C8 C9 C10 C11 -0.2(5)
C9 C10 C11 C6 -0.9(5)
C9 C10 C11 N2 177.0(3)
N3 C6 C11 C10 179.8(3)
C7 C6 C11 C10 1.2(5)
N3 C6 C11 N2 1.5(4)
C7 C6 C11 N2 -177.0(3)
O4 C12 C13 N1 -175.0(3)
N2 C12 C13 N1 4.2(4)
O4 C12 C13 C14 -55.3(4)
N2 C12 C13 C14 124.0(3)
O4 C12 C13 C15 65.4(5)
N2 C12 C13 C15 -115.3(3)
C1 C2 C16 C17 61.3(4)
C3 C2 C16 C17 -69.8(4)
C18 C2 C16 C17 176.2(3)
C1 C2 C18 C19 -63.9(4)
C3 C2 C18 C19 65.0(4)
C16 C2 C18 C19 -179.7(3)
O1 C1 N1 C13 4.0(5)
C2 C1 N1 C13 -174.9(3)
O1 C1 N1 Mn -161.0(2)
C2 C1 N1 Mn 20.1(4)
C12 C13 N1 C1 177.7(3)
C14 C13 N1 C1 61.2(4)
C15 C13 N1 C1 -65.3(4)
C12 C13 N1 Mn -15.9(3)
C14 C13 N1 Mn -132.3(2)
C15 C13 N1 Mn 101.1(3)
O4 C12 N2 C11 9.9(5)
C13 C12 N2 C11 -169.4(3)
O4 C12 N2 Mn -171.8(3)
C13 C12 N2 Mn 9.0(4)
C10 C11 N2 C12 -15.6(5)
C6 C11 N2 C12 162.5(3)
C10 C11 N2 Mn 166.0(3)
C6 C11 N2 Mn -15.9(3)
O3 C5 N3 C6 -3.8(5)
C4 C5 N3 C6 178.2(3)
O3 C5 N3 Mn 175.7(3)
C4 C5 N3 Mn -2.3(4)
C11 C6 N3 C5 -167.2(3)
C7 C6 N3 C5 11.2(5)
C11 C6 N3 Mn 13.3(3)
C7 C6 N3 Mn -168.3(3)
O2 C3 N4 C4 -4.7(5)
C2 C3 N4 C4 171.9(3)
O2 C3 N4 Mn 153.3(2)
C2 C3 N4 Mn -30.1(4)
C5 C4 N4 C3 -175.0(3)
C20 C4 N4 C3 -57.8(4)
C21 C4 N4 C3 69.2(4)
C5 C4 N4 Mn 24.9(3)
C20 C4 N4 Mn 142.2(2)
C21 C4 N4 Mn -90.9(3)
C1 N1 Mn O5 76.3(3)
C13 N1 Mn O5 -88.5(2)
C1 N1 Mn N2 -178.3(3)
C13 N1 Mn N2 16.9(2)
C1 N1 Mn N3 -115.4(3)
C13 N1 Mn N3 79.8(3)
C1 N1 Mn N4 -33.4(3)
C13 N1 Mn N4 161.8(2)
C12 N2 Mn O5 93.0(2)
C11 N2 Mn O5 -88.5(2)
C12 N2 Mn N1 -14.6(2)
C11 N2 Mn N1 163.9(2)
C12 N2 Mn N3 -160.2(2)
C11 N2 Mn N3 18.3(2)
C12 N2 Mn N4 -99.4(3)
C11 N2 Mn N4 79.0(3)
C5 N3 Mn O5 -92.2(2)
C6 N3 Mn O5 87.3(2)
C5 N3 Mn N1 99.5(3)
C6 N3 Mn N1 -81.0(3)
C5 N3 Mn N2 163.0(2)
C6 N3 Mn N2 -17.4(2)
C5 N3 Mn N4 13.5(2)
C6 N3 Mn N4 -166.9(2)
C3 N4 Mn O5 -72.7(3)
C4 N4 Mn O5 85.6(2)
C3 N4 Mn N1 38.6(3)
C4 N4 Mn N1 -163.2(2)
C3 N4 Mn N2 119.8(3)
C4 N4 Mn N2 -82.0(3)
C3 N4 Mn N3 179.9(3)
C4 N4 Mn N3 -21.9(2)
C26 N5 C22 C23 -175.3(3)
C28 N5 C22 C23 -53.9(4)
C24 N5 C22 C23 63.8(4)
C22 N5 C24 C25 62.8(4)
C26 N5 C24 C25 -55.2(4)
C28 N5 C24 C25 -176.6(3)
C22 N5 C26 C27 -175.1(3)
C28 N5 C26 C27 64.0(4)
C24 N5 C26 C27 -54.2(4)
C22 N5 C28 C29 -55.0(4)
C26 N5 C28 C29 63.1(4)
C24 N5 C28 C29 -175.7(3)
